data_7245712
loop_
_publ_author_name
'Li, Zi-Xi'
'Sun, Zhen-Zhou'
'Wang, Guo'
'Yang, Wei'
'Han, Hong-Liang'
'Yang, Yu-Ping'
'Li, Zhong-Feng'
'Dai, Lixiong'
'Yao, Yi-Shan'
'Jin, Qiong-Hua'

_publ_section_title
;
 Study on the luminescence properties of ionic [Cu(N^N)(P^P)]+ complexes:
 influence of ligands, counteranions and weak interactions
;
_journal_name_full CrystEngComm
_journal_paper_doi 10.1039/D2CE01177H
_journal_year 2022
_chemical_formula_moiety 'I, C43 H36 Cu N4 P2'
_chemical_formula_sum 'C43 H36 Cu I N4 P2'
_chemical_formula_weight 861.14
_space_group_crystal_system triclinic
_space_group_IT_number 2
_space_group_name_Hall '-P 1'
_space_group_name_H-M_alt 'P -1'
_atom_sites_solution_hydrogens geom
_atom_sites_solution_primary dual
_audit_creation_date 2020-10-29
_audit_creation_method
;
Olex2 1.3
(compiled 2020.07.31 svn.rc2a77460 for OlexSys, GUI svn.r6145)
;
_audit_update_record
;
2021-06-20 deposited with the CCDC.	2022-09-27 downloaded from the CCDC.
;
_cell_angle_alpha 90.8280(10)
_cell_angle_beta 105.2860(10)
_cell_angle_gamma 90.7100(10)
_cell_formula_units_Z 2
_cell_length_a 11.4117(2)
_cell_length_b 12.5516(2)
_cell_length_c 13.6513(2)
_cell_measurement_reflns_used 17965
_cell_measurement_temperature 106(9)
_cell_measurement_theta_max 74.4250
_cell_measurement_theta_min 4.0230
_cell_volume 1885.71(5)
_computing_cell_refinement 'CrysAlisPro 1.171.39.22a (Rigaku OD, 2015)'
_computing_data_collection 'CrysAlisPro 1.171.39.22a (Rigaku OD, 2015)'
_computing_data_reduction 'CrysAlisPro 1.171.39.22a (Rigaku OD, 2015)'
_computing_molecular_graphics 'Olex2 1.3 (Dolomanov et al., 2009)'
_computing_publication_material 'Olex2 1.3 (Dolomanov et al., 2009)'
_computing_structure_refinement 'SHELXL 2018/3 (Sheldrick, 2015)'
_computing_structure_solution 'SHELXT 2018/2 (Sheldrick, 2018)'
_diffrn_ambient_environment N~2~
_diffrn_ambient_temperature 106(9)
_diffrn_detector 'CCD plate'
_diffrn_measured_fraction_theta_full 0.996
_diffrn_measured_fraction_theta_max 0.961
_diffrn_measurement_details
;
List of Runs (angles in degrees, time in seconds):

  # Type    Start    End  Width  t~exp~   \w     \q     \k     \f   Frames
#--------------------------------------------------------------------------
  1  \w    -89.00  13.00   0.50    0.50    --    0.00 -37.00-120.00  204
  2  \w    -89.00  13.00   0.50    0.50    --    0.00 -37.00 -60.00  204
  3  \w    -89.00  13.00   0.50    0.50    --    0.00 -37.00 -30.00  204
  4  \w     -9.00  89.00   0.50    0.50    --    0.00  19.00-120.00  196
  5  \w    -60.00   7.00   0.50    0.50    --    0.00 -19.00 120.00  134
  6  \w    -36.00 -11.00   0.50    0.50    --    0.00 -19.00  30.00   50
  7  \w     38.00 123.00   0.50    0.50    --   94.00 -82.00-150.00  170
  8  \w      5.00  75.00   0.50    0.50    --   94.00 -15.00 -60.00  140
  9  \w      9.00  56.00   0.50    0.50    --   94.00 -45.00 -60.00   94
 10  \w     47.00 113.00   0.50    0.50    --   94.00 -82.00   0.00  132
 11  \w     80.00 106.00   0.50    0.50    --   94.00 -82.00 -90.00   52
 12  \w      7.00 108.00   0.50    0.50    --   94.00 -61.00 120.00  202
 13  \w     23.00 112.00   0.50    0.50    --   94.00 -61.00-150.00  178
 14  \w     74.00 100.00   0.50    0.50    --   94.00 -82.00-180.00   52
 15  \w     88.00 114.00   0.50    0.50    --   94.00 -82.00  30.00   52
 16  \w     74.00 102.00   0.50    0.50    --   94.00 -15.00-180.00   56
 17  \w    101.00 165.00   0.50    0.50    --   94.00  15.00 -60.00  128
 18  \w     71.00  99.00   0.50    0.50    --   94.00 -15.00  30.00   56
 19  \w     28.00 113.00   0.50    0.50    --   94.00 -61.00   0.00  170
 20  \w      5.00  48.00   0.50    0.50    --   94.00 -15.00  30.00   86
 21  \w      6.00  69.00   0.50    0.50    --   94.00 -15.00-180.00  126
 22  \w     89.00 165.00   0.50    0.50    --   94.00  15.00-150.00  152
 23  \w     73.00 108.00   0.50    0.50    --   94.00  61.00   0.00   70
 24  \w     49.00 122.00   0.50    0.50    --   94.00 -82.00 120.00  146
 25  \w      9.00  35.00   0.50    0.50    --   94.00 -82.00 120.00   52
;
_diffrn_measurement_device 'four-circle diffractometer'
_diffrn_measurement_device_type 'XtaLAB Pro: Kappa dual home/near'
_diffrn_measurement_method '\w scans'
_diffrn_orient_matrix_type 'CrysAlisPro convention (1999,Acta A55,543-557)'
_diffrn_orient_matrix_UB_11 0.1033330000
_diffrn_orient_matrix_UB_12 -0.0281338000
_diffrn_orient_matrix_UB_13 -0.0486714000
_diffrn_orient_matrix_UB_21 0.0210171000
_diffrn_orient_matrix_UB_22 -0.1041969000
_diffrn_orient_matrix_UB_23 0.0599679000
_diffrn_orient_matrix_UB_31 -0.0920434000
_diffrn_orient_matrix_UB_32 -0.0585111000
_diffrn_orient_matrix_UB_33 -0.0878982000
_diffrn_radiation_monochromator graphite
_diffrn_radiation_probe x-ray
_diffrn_radiation_type 'Cu K\a'
_diffrn_radiation_wavelength 1.54184
_diffrn_reflns_av_R_equivalents 0.0702
_diffrn_reflns_av_unetI/netI 0.0491
_diffrn_reflns_Laue_measured_fraction_full 0.996
_diffrn_reflns_Laue_measured_fraction_max 0.961
_diffrn_reflns_limit_h_max 13
_diffrn_reflns_limit_h_min -14
_diffrn_reflns_limit_k_max 14
_diffrn_reflns_limit_k_min -15
_diffrn_reflns_limit_l_max 17
_diffrn_reflns_limit_l_min -16
_diffrn_reflns_number 21810
_diffrn_reflns_point_group_measured_fraction_full 0.996
_diffrn_reflns_point_group_measured_fraction_max 0.961
_diffrn_reflns_theta_full 67.684
_diffrn_reflns_theta_max 74.713
_diffrn_reflns_theta_min 4.016
_diffrn_source 'fine-focus sealed X-ray tube'
_diffrn_source_type 'Enhance (Cu) X-ray Source'
_exptl_absorpt_coefficient_mu 8.327
_exptl_absorpt_correction_T_max 1.00000
_exptl_absorpt_correction_T_min 0.27480
_exptl_absorpt_correction_type psi-scan
_exptl_absorpt_process_details
;
CrysAlisPro 1.171.39.22a (Rigaku Oxford Diffraction, 2015)
Empirical absorption correction using spherical harmonics,
 implemented in SCALE3 ABSPACK scaling algorithm.
;
_exptl_crystal_colour 'clear yellowish yellow'
_exptl_crystal_colour_lustre clear
_exptl_crystal_colour_modifier yellowish
_exptl_crystal_colour_primary yellow
_exptl_crystal_density_diffrn 1.517
_exptl_crystal_description block
_exptl_crystal_F_000 868
_exptl_crystal_size_max 0.3
_exptl_crystal_size_mid 0.25
_exptl_crystal_size_min 0.2
_refine_diff_density_max 1.101
_refine_diff_density_min -2.077
_refine_diff_density_rms 0.142
_refine_ls_extinction_method none
_refine_ls_goodness_of_fit_ref 1.052
_refine_ls_hydrogen_treatment constr
_refine_ls_matrix_type full
_refine_ls_number_parameters 460
_refine_ls_number_reflns 7438
_refine_ls_number_restraints 0
_refine_ls_restrained_S_all 1.052
_refine_ls_R_factor_all 0.0423
_refine_ls_R_factor_gt 0.0417
_refine_ls_shift/su_max 0.003
_refine_ls_shift/su_mean 0.000
_refine_ls_structure_factor_coef Fsqd
_refine_ls_weighting_details 'w=1/[\s^2^(Fo^2^)+(0.0777P)^2^+0.2704P] where P=(Fo^2^+2Fc^2^)/3'
_refine_ls_weighting_scheme calc
_refine_ls_wR_factor_gt 0.1073
_refine_ls_wR_factor_ref 0.1078
_reflns_Friedel_coverage 0.000
_reflns_number_gt 7284
_reflns_number_total 7438
_reflns_threshold_expression 'I > 2\s(I)'
_cod_data_source_file d2ce01177h2.cif
_cod_data_source_block szz-195
_cod_database_code 7245712
_shelx_shelxl_version_number 2018/3
_chemical_oxdiff_formula 'Cu1 C1 H1 O1 N1 P1 O1 Cl1 I1'
_shelx_space_group_comment
;
The symmetry employed for this shelxl refinement is uniquely defined
by the following loop, which should always be used as a source of
symmetry information in preference to the above space-group names.
They are only intended as comments.
;
_reflns_odcompleteness_completeness 99.70
_reflns_odcompleteness_iscentric 1
_reflns_odcompleteness_theta 66.97
_olex2_refinement_description
;
1. Fixed Uiso
 At 1.2 times of:
  All C(H) groups, All C(H,H) groups
2.a Secondary CH2 refined with riding coordinates:
 C31(H31A,H31B), C25(H25A,H25B)
2.b Aromatic/amide H refined with riding coordinates:
 C2(H2), C8(H8), C43(H43), C42(H42), C6(H6), C1(H1), C37(H37), C33(H33),
 C24(H24), C5(H5), C39(H39), C9(H9), C23(H23), C10(H10), C40(H40), C35(H35),
 C17(H17), C27(H27), C34(H34), C21(H21), C36(H36), C41(H41), C22(H22), C13(H13),
  C20(H20), C3(H3), C30(H30), C15(H15), C16(H16), C28(H28), C14(H14), C29(H29)
;
_olex2_submission_special_instructions 'No special instructions were received'
_oxdiff_exptl_absorpt_empirical_details
;
Empirical correction (ABSPACK) includes:
- Absorption correction using spherical harmonics
- Frame scaling
;
_oxdiff_exptl_absorpt_empirical_full_max 1.782
_oxdiff_exptl_absorpt_empirical_full_min 0.521

loop_
_space_group_symop_operation_xyz
'x, y, z'
'-x, -y, -z'

loop_
_atom_site_label
_atom_site_type_symbol
_atom_site_fract_x
_atom_site_fract_y
_atom_site_fract_z
_atom_site_U_iso_or_equiv
_atom_site_adp_type
_atom_site_occupancy
_atom_site_site_symmetry_order
_atom_site_calc_flag
_atom_site_refinement_flags_posn
_atom_site_refinement_flags_adp
_atom_site_refinement_flags_occupancy
_atom_site_disorder_assembly
_atom_site_disorder_group
I1 I 1.18250(2) 0.31142(2) 0.75864(2) 0.01702(8) Uani 1 1 d . . . . .
Cu1 Cu 0.69072(4) 0.26566(3) 0.68697(3) 0.01298(11) Uani 1 1 d . . . . .
P1 P 0.76760(6) 0.34396(5) 0.83890(5) 0.01280(14) Uani 1 1 d . . . . .
P2 P 0.74425(6) 0.09579(5) 0.70796(5) 0.01358(14) Uani 1 1 d . . . . .
N1 N 0.5280(2) 0.29548(18) 0.58470(16) 0.0138(4) Uani 1 1 d . . . . .
N3 N 0.8801(2) 0.15141(18) 0.89999(16) 0.0142(4) Uani 1 1 d . . . . .
N2 N 0.7566(2) 0.32608(18) 0.57123(16) 0.0141(4) Uani 1 1 d . . . . .
N4 N 0.8562(2) 0.1576(2) 1.06344(18) 0.0217(5) Uani 1 1 d . . . . .
C11 C 0.5431(2) 0.3478(2) 0.50223(19) 0.0128(5) Uani 1 1 d . . . . .
C31 C 0.9044(2) 0.2661(2) 0.90520(19) 0.0142(5) Uani 1 1 d . . . . .
H31A H 0.970174 0.281259 0.874471 0.017 Uiso 1 1 calc R U . . .
H31B H 0.930496 0.289045 0.975873 0.017 Uiso 1 1 calc R U . . .
C2 C 0.8996(3) 0.3864(2) 0.4826(2) 0.0218(6) Uani 1 1 d . . . . .
H2 H 0.979940 0.390434 0.479459 0.026 Uiso 1 1 calc R U . . .
C38 C 0.8299(3) 0.4798(2) 0.8405(2) 0.0173(5) Uani 1 1 d . . . . .
C26 C 0.8574(2) 0.0972(2) 0.98188(19) 0.0157(5) Uani 1 1 d . . . . .
C19 C 0.6408(3) 0.0078(2) 0.7522(2) 0.0166(5) Uani 1 1 d . . . . .
C8 C 0.3272(3) 0.3655(2) 0.4334(2) 0.0198(6) Uani 1 1 d . . . . .
H8 H 0.260142 0.388799 0.383918 0.024 Uiso 1 1 calc R U . . .
C12 C 0.6659(2) 0.3648(2) 0.49512(19) 0.0134(5) Uani 1 1 d . . . . .
C43 C 0.9204(3) 0.4983(2) 0.7908(2) 0.0202(6) Uani 1 1 d . . . . .
H43 H 0.954126 0.441139 0.764485 0.024 Uiso 1 1 calc R U . . .
C42 C 0.9607(3) 0.6022(3) 0.7803(2) 0.0265(7) Uani 1 1 d . . . . .
H42 H 1.022479 0.613815 0.748674 0.032 Uiso 1 1 calc R U . . .
C6 C 0.4720(3) 0.4461(2) 0.3437(2) 0.0189(6) Uani 1 1 d . . . . .
H6 H 0.408209 0.474183 0.294220 0.023 Uiso 1 1 calc R U . . .
C1 C 0.8698(3) 0.3354(2) 0.5636(2) 0.0197(6) Uani 1 1 d . . . . .
H1 H 0.932067 0.306790 0.614123 0.024 Uiso 1 1 calc R U . . .
C4 C 0.6875(3) 0.4193(2) 0.4121(2) 0.0156(5) Uani 1 1 d . . . . .
C37 C 0.7337(3) 0.3830(3) 1.0320(2) 0.0232(6) Uani 1 1 d . . . . .
H37 H 0.817085 0.395829 1.052582 0.028 Uiso 1 1 calc R U . . .
C33 C 0.5531(3) 0.3357(2) 0.9012(2) 0.0163(5) Uani 1 1 d . . . . .
H33 H 0.515369 0.317406 0.833874 0.020 Uiso 1 1 calc R U . . .
C7 C 0.4459(3) 0.3862(2) 0.4250(2) 0.0155(5) Uani 1 1 d . . . . .
C24 C 0.5766(3) 0.0541(2) 0.8158(2) 0.0188(6) Uani 1 1 d . . . . .
H24 H 0.585988 0.126540 0.831514 0.023 Uiso 1 1 calc R U . . .
C5 C 0.5870(3) 0.4624(2) 0.3380(2) 0.0189(6) Uani 1 1 d . . . . .
H5 H 0.601235 0.502104 0.285193 0.023 Uiso 1 1 calc R U . . .
C39 C 0.7806(3) 0.5666(2) 0.8800(2) 0.0229(6) Uani 1 1 d . . . . .
H39 H 0.721936 0.555319 0.915016 0.027 Uiso 1 1 calc R U . . .
C9 C 0.3118(3) 0.3105(2) 0.5157(2) 0.0202(6) Uani 1 1 d . . . . .
H9 H 0.234202 0.295209 0.521974 0.024 Uiso 1 1 calc R U . . .
C23 C 0.4990(3) -0.0077(3) 0.8555(2) 0.0225(6) Uani 1 1 d . . . . .
H23 H 0.457992 0.022959 0.898967 0.027 Uiso 1 1 calc R U . . .
C18 C 0.7795(3) 0.0246(2) 0.6025(2) 0.0192(6) Uani 1 1 d . . . . .
C32 C 0.6777(2) 0.3535(2) 0.9308(2) 0.0159(5) Uani 1 1 d . . . . .
C25 C 0.8902(2) 0.0944(2) 0.80926(19) 0.0145(5) Uani 1 1 d . . . . .
H25A H 0.912459 0.021298 0.826023 0.017 Uiso 1 1 calc R U . . .
H25B H 0.953841 0.127241 0.784313 0.017 Uiso 1 1 calc R U . . .
C10 C 0.4141(3) 0.2777(2) 0.5899(2) 0.0179(5) Uani 1 1 d . . . . .
H10 H 0.402196 0.241652 0.645667 0.022 Uiso 1 1 calc R U . . .
C40 C 0.8192(3) 0.6700(3) 0.8672(3) 0.0301(7) Uani 1 1 d . . . . .
H40 H 0.784904 0.727499 0.892528 0.036 Uiso 1 1 calc R U . . .
C35 C 0.5400(3) 0.3735(3) 1.0708(2) 0.0224(6) Uani 1 1 d . . . . .
H35 H 0.494321 0.379928 1.117748 0.027 Uiso 1 1 calc R U . . .
C17 C 0.8789(3) -0.0399(3) 0.6123(2) 0.0241(6) Uani 1 1 d . . . . .
H17 H 0.931202 -0.050895 0.676132 0.029 Uiso 1 1 calc R U . . .
C27 C 0.8383(3) -0.0132(2) 0.9786(2) 0.0200(6) Uani 1 1 d . . . . .
H27 H 0.840773 -0.053251 0.921371 0.024 Uiso 1 1 calc R U . . .
C34 C 0.4835(3) 0.3448(2) 0.9711(2) 0.0204(6) Uani 1 1 d . . . . .
H34 H 0.400118 0.331713 0.950874 0.024 Uiso 1 1 calc R U . . .
C21 C 0.5438(3) -0.1608(3) 0.7651(3) 0.0306(7) Uani 1 1 d . . . . .
H21 H 0.531436 -0.232722 0.747386 0.037 Uiso 1 1 calc R U . . .
C36 C 0.6647(3) 0.3929(3) 1.1012(2) 0.0248(7) Uani 1 1 d . . . . .
H36 H 0.701921 0.412672 1.168257 0.030 Uiso 1 1 calc R U . . .
C41 C 0.9081(3) 0.6877(3) 0.8172(3) 0.0293(7) Uani 1 1 d . . . . .
H41 H 0.932755 0.757002 0.808184 0.035 Uiso 1 1 calc R U . . .
C22 C 0.4828(3) -0.1152(3) 0.8302(3) 0.0288(7) Uani 1 1 d . . . . .
H22 H 0.431096 -0.156706 0.856945 0.035 Uiso 1 1 calc R U . . .
C13 C 0.7010(3) 0.0407(3) 0.5061(2) 0.0286(7) Uani 1 1 d . . . . .
H13 H 0.634407 0.084758 0.498672 0.034 Uiso 1 1 calc R U . . .
C20 C 0.6234(3) -0.1001(2) 0.7258(2) 0.0230(6) Uani 1 1 d . . . . .
H20 H 0.664415 -0.131243 0.682483 0.028 Uiso 1 1 calc R U . . .
C3 C 0.8094(3) 0.4305(2) 0.4080(2) 0.0220(6) Uani 1 1 d . . . . .
H3 H 0.828262 0.467264 0.355364 0.026 Uiso 1 1 calc R U . . .
C30 C 0.8334(3) 0.1077(3) 1.1438(2) 0.0280(7) Uani 1 1 d . . . . .
H30 H 0.831572 0.148989 1.200526 0.034 Uiso 1 1 calc R U . . .
C15 C 0.8240(4) -0.0738(3) 0.4317(3) 0.0358(9) Uani 1 1 d . . . . .
H15 H 0.839444 -0.106368 0.374900 0.043 Uiso 1 1 calc R U . . .
C16 C 0.9009(4) -0.0890(3) 0.5260(3) 0.0308(7) Uani 1 1 d . . . . .
H16 H 0.968178 -0.132060 0.532756 0.037 Uiso 1 1 calc R U . . .
C28 C 0.8159(3) -0.0615(3) 1.0620(3) 0.0264(7) Uani 1 1 d . . . . .
H28 H 0.802895 -0.134791 1.061475 0.032 Uiso 1 1 calc R U . . .
C14 C 0.7235(4) -0.0103(3) 0.4208(2) 0.0385(9) Uani 1 1 d . . . . .
H14 H 0.670688 -0.001336 0.356909 0.046 Uiso 1 1 calc R U . . .
C29 C 0.8127(3) 0.0000(3) 1.1470(2) 0.0298(7) Uani 1 1 d . . . . .
H29 H 0.797123 -0.030816 1.203934 0.036 Uiso 1 1 calc R U . . .

loop_
_atom_site_aniso_label
_atom_site_aniso_U_11
_atom_site_aniso_U_22
_atom_site_aniso_U_33
_atom_site_aniso_U_23
_atom_site_aniso_U_13
_atom_site_aniso_U_12
I1 0.01619(12) 0.01925(12) 0.01540(11) 0.00208(7) 0.00380(7) -0.00295(7)
Cu1 0.0155(2) 0.0140(2) 0.00825(19) 0.00216(15) 0.00098(15) -0.00320(16)
P1 0.0140(3) 0.0143(3) 0.0091(3) -0.0002(2) 0.0016(2) -0.0034(2)
P2 0.0170(3) 0.0133(3) 0.0096(3) 0.0009(2) 0.0023(2) -0.0028(2)
N1 0.0136(11) 0.0129(11) 0.0131(10) -0.0008(8) 0.0008(8) -0.0051(9)
N3 0.0179(11) 0.0146(11) 0.0096(10) 0.0012(8) 0.0030(8) -0.0019(9)
N2 0.0146(11) 0.0155(11) 0.0116(10) 0.0026(8) 0.0024(8) -0.0038(9)
N4 0.0225(13) 0.0285(14) 0.0142(11) 0.0014(10) 0.0050(9) -0.0022(11)
C11 0.0153(13) 0.0100(12) 0.0113(11) -0.0005(9) 0.0005(10) -0.0032(10)
C31 0.0158(13) 0.0161(13) 0.0096(11) 0.0011(10) 0.0013(9) -0.0031(10)
C2 0.0188(14) 0.0269(15) 0.0211(14) 0.0010(12) 0.0082(11) -0.0071(12)
C38 0.0153(13) 0.0173(14) 0.0150(12) -0.0004(10) -0.0034(10) -0.0039(10)
C26 0.0118(12) 0.0221(14) 0.0114(12) 0.0032(10) -0.0004(9) -0.0019(10)
C19 0.0176(13) 0.0160(13) 0.0145(12) 0.0029(10) 0.0013(10) -0.0031(11)
C8 0.0168(13) 0.0191(14) 0.0190(13) -0.0031(11) -0.0032(11) 0.0011(11)
C12 0.0170(13) 0.0120(12) 0.0099(11) -0.0008(9) 0.0018(10) -0.0033(10)
C43 0.0185(14) 0.0192(14) 0.0207(14) 0.0022(11) 0.0016(11) -0.0044(11)
C42 0.0209(15) 0.0274(17) 0.0257(15) 0.0082(13) -0.0035(12) -0.0083(12)
C6 0.0293(15) 0.0150(13) 0.0086(11) -0.0006(10) -0.0018(10) 0.0029(11)
C1 0.0150(13) 0.0274(16) 0.0160(13) 0.0011(11) 0.0032(10) -0.0051(11)
C4 0.0233(14) 0.0124(12) 0.0120(12) -0.0004(10) 0.0061(10) -0.0046(11)
C37 0.0164(14) 0.0365(18) 0.0144(13) -0.0058(12) 0.0002(11) -0.0012(12)
C33 0.0178(13) 0.0159(13) 0.0131(12) -0.0002(10) 0.0007(10) -0.0029(10)
C7 0.0194(14) 0.0126(12) 0.0121(12) -0.0045(10) 0.0001(10) -0.0021(10)
C24 0.0209(14) 0.0176(14) 0.0171(13) -0.0001(11) 0.0037(11) -0.0022(11)
C5 0.0313(16) 0.0150(13) 0.0101(12) 0.0020(10) 0.0049(11) -0.0004(12)
C39 0.0186(14) 0.0214(15) 0.0256(15) -0.0044(12) 0.0009(11) -0.0029(11)
C9 0.0133(13) 0.0222(15) 0.0241(14) -0.0040(11) 0.0037(11) -0.0050(11)
C23 0.0213(15) 0.0261(16) 0.0210(14) 0.0018(12) 0.0073(11) -0.0012(12)
C18 0.0304(16) 0.0135(13) 0.0156(13) -0.0020(10) 0.0097(11) -0.0085(11)
C32 0.0141(13) 0.0180(13) 0.0146(12) -0.0022(10) 0.0021(10) -0.0019(10)
C25 0.0157(13) 0.0157(13) 0.0128(12) 0.0017(10) 0.0050(10) 0.0006(10)
C10 0.0189(14) 0.0171(13) 0.0190(13) -0.0018(11) 0.0076(11) -0.0062(11)
C40 0.0267(16) 0.0177(15) 0.0379(18) -0.0070(13) -0.0047(14) -0.0026(13)
C35 0.0238(15) 0.0269(16) 0.0196(14) 0.0030(12) 0.0110(12) 0.0033(12)
C17 0.0286(16) 0.0254(16) 0.0199(14) -0.0039(12) 0.0098(12) -0.0055(13)
C27 0.0204(14) 0.0221(15) 0.0149(13) 0.0050(11) -0.0002(11) 0.0001(11)
C34 0.0173(14) 0.0217(15) 0.0218(14) 0.0004(11) 0.0049(11) -0.0041(11)
C21 0.0360(19) 0.0173(15) 0.0430(19) -0.0006(13) 0.0186(15) -0.0072(13)
C36 0.0226(15) 0.0384(18) 0.0113(12) -0.0044(12) 0.0011(11) 0.0010(13)
C41 0.0274(16) 0.0200(15) 0.0306(16) 0.0021(13) -0.0090(13) -0.0117(13)
C22 0.0292(17) 0.0259(17) 0.0346(17) 0.0070(13) 0.0143(14) -0.0064(13)
C13 0.0410(19) 0.0254(16) 0.0156(14) -0.0009(12) 0.0008(13) 0.0018(14)
C20 0.0290(16) 0.0162(14) 0.0262(15) 0.0000(11) 0.0119(12) -0.0029(12)
C3 0.0286(17) 0.0206(15) 0.0201(14) 0.0002(11) 0.0126(12) -0.0085(12)
C30 0.0285(17) 0.043(2) 0.0140(13) 0.0033(13) 0.0076(12) 0.0051(14)
C15 0.066(3) 0.0245(17) 0.0244(16) -0.0119(13) 0.0263(17) -0.0152(17)
C16 0.043(2) 0.0231(16) 0.0341(18) -0.0074(13) 0.0243(16) -0.0055(14)
C28 0.0212(15) 0.0244(16) 0.0292(16) 0.0123(13) -0.0013(12) -0.0025(12)
C14 0.066(3) 0.0324(19) 0.0143(15) -0.0065(13) 0.0068(16) -0.0087(18)
C29 0.0216(15) 0.050(2) 0.0201(15) 0.0173(14) 0.0088(12) 0.0006(14)

loop_
_atom_type_symbol
_atom_type_description
_atom_type_scat_dispersion_real
_atom_type_scat_dispersion_imag
_atom_type_scat_source
C C 0.0181 0.0091 'International Tables Vol C Tables 4.2.6.8 and 6.1.1.4'
H H 0.0000 0.0000 'International Tables Vol C Tables 4.2.6.8 and 6.1.1.4'
Cu Cu -1.9646 0.5888 'International Tables Vol C Tables 4.2.6.8 and 6.1.1.4'
I I -0.3257 6.8362 'International Tables Vol C Tables 4.2.6.8 and 6.1.1.4'
N N 0.0311 0.0180 'International Tables Vol C Tables 4.2.6.8 and 6.1.1.4'
P P 0.2955 0.4335 'International Tables Vol C Tables 4.2.6.8 and 6.1.1.4'

loop_
_geom_angle_atom_site_label_1
_geom_angle_atom_site_label_2
_geom_angle_atom_site_label_3
_geom_angle
_geom_angle_site_symmetry_1
_geom_angle_site_symmetry_3
_geom_angle_publ_flag
P2 Cu1 P1 105.02(3) . . ?
N1 Cu1 P1 127.53(7) . . ?
N1 Cu1 P2 116.88(7) . . ?
N1 Cu1 N2 81.39(9) . . ?
N2 Cu1 P1 114.73(7) . . ?
N2 Cu1 P2 108.34(7) . . ?
C31 P1 Cu1 107.05(9) . . ?
C38 P1 Cu1 117.11(9) . . ?
C38 P1 C31 102.74(12) . . ?
C32 P1 Cu1 120.73(9) . . ?
C32 P1 C31 104.41(12) . . ?
C32 P1 C38 102.77(13) . . ?
C19 P2 Cu1 116.24(10) . . ?
C19 P2 C25 105.36(12) . . ?
C18 P2 Cu1 118.23(10) . . ?
C18 P2 C19 105.56(13) . . ?
C18 P2 C25 103.37(13) . . ?
C25 P2 Cu1 106.64(9) . . ?
C11 N1 Cu1 112.01(18) . . ?
C10 N1 Cu1 130.59(19) . . ?
C10 N1 C11 117.3(2) . . ?
C26 N3 C31 121.5(2) . . ?
C26 N3 C25 121.1(2) . . ?
C25 N3 C31 117.2(2) . . ?
C12 N2 Cu1 111.58(18) . . ?
C1 N2 Cu1 130.25(19) . . ?
C1 N2 C12 118.1(2) . . ?
C26 N4 C30 117.3(3) . . ?
N1 C11 C12 117.4(2) . . ?
N1 C11 C7 123.5(3) . . ?
C7 C11 C12 119.1(2) . . ?
P1 C31 H31A 109.1 . . ?
P1 C31 H31B 109.1 . . ?
N3 C31 P1 112.47(18) . . ?
N3 C31 H31A 109.1 . . ?
N3 C31 H31B 109.1 . . ?
H31A C31 H31B 107.8 . . ?
C1 C2 H2 120.2 . . ?
C3 C2 H2 120.2 . . ?
C3 C2 C1 119.5(3) . . ?
C43 C38 P1 118.7(2) . . ?
C43 C38 C39 119.0(3) . . ?
C39 C38 P1 122.0(2) . . ?
N3 C26 C27 121.7(2) . . ?
N4 C26 N3 115.7(3) . . ?
N4 C26 C27 122.5(3) . . ?
C24 C19 P2 116.5(2) . . ?
C20 C19 P2 123.8(2) . . ?
C20 C19 C24 119.7(3) . . ?
C7 C8 H8 120.4 . . ?
C9 C8 H8 120.4 . . ?
C9 C8 C7 119.1(3) . . ?
N2 C12 C11 117.0(2) . . ?
N2 C12 C4 122.9(3) . . ?
C4 C12 C11 120.1(2) . . ?
C38 C43 H43 119.7 . . ?
C38 C43 C42 120.6(3) . . ?
C42 C43 H43 119.7 . . ?
C43 C42 H42 120.1 . . ?
C41 C42 C43 119.8(3) . . ?
C41 C42 H42 120.1 . . ?
C7 C6 H6 119.3 . . ?
C5 C6 H6 119.3 . . ?
C5 C6 C7 121.4(3) . . ?
N2 C1 C2 122.8(3) . . ?
N2 C1 H1 118.6 . . ?
C2 C1 H1 118.6 . . ?
C12 C4 C5 119.2(3) . . ?
C12 C4 C3 117.3(3) . . ?
C3 C4 C5 123.4(3) . . ?
C32 C37 H37 120.0 . . ?
C36 C37 H37 120.0 . . ?
C36 C37 C32 120.0(3) . . ?
C32 C33 H33 119.6 . . ?
C32 C33 C34 120.9(3) . . ?
C34 C33 H33 119.6 . . ?
C11 C7 C8 117.3(3) . . ?
C11 C7 C6 119.1(3) . . ?
C8 C7 C6 123.5(3) . . ?
C19 C24 H24 119.9 . . ?
C23 C24 C19 120.3(3) . . ?
C23 C24 H24 119.9 . . ?
C6 C5 C4 120.9(3) . . ?
C6 C5 H5 119.5 . . ?
C4 C5 H5 119.5 . . ?
C38 C39 H39 119.9 . . ?
C40 C39 C38 120.2(3) . . ?
C40 C39 H39 119.9 . . ?
C8 C9 H9 120.3 . . ?
C8 C9 C10 119.4(3) . . ?
C10 C9 H9 120.3 . . ?
C24 C23 H23 120.0 . . ?
C22 C23 C24 119.9(3) . . ?
C22 C23 H23 120.0 . . ?
C17 C18 P2 124.0(2) . . ?
C17 C18 C13 119.7(3) . . ?
C13 C18 P2 116.3(2) . . ?
C37 C32 P1 120.1(2) . . ?
C33 C32 P1 120.7(2) . . ?
C33 C32 C37 119.2(3) . . ?
P2 C25 H25A 109.4 . . ?
P2 C25 H25B 109.4 . . ?
N3 C25 P2 111.21(18) . . ?
N3 C25 H25A 109.4 . . ?
N3 C25 H25B 109.4 . . ?
H25A C25 H25B 108.0 . . ?
N1 C10 C9 123.3(3) . . ?
N1 C10 H10 118.3 . . ?
C9 C10 H10 118.3 . . ?
C39 C40 H40 119.8 . . ?
C41 C40 C39 120.5(3) . . ?
C41 C40 H40 119.8 . . ?
C34 C35 H35 119.8 . . ?
C34 C35 C36 120.4(3) . . ?
C36 C35 H35 119.8 . . ?
C18 C17 H17 120.0 . . ?
C18 C17 C16 119.9(3) . . ?
C16 C17 H17 120.0 . . ?
C26 C27 H27 120.7 . . ?
C28 C27 C26 118.6(3) . . ?
C28 C27 H27 120.7 . . ?
C33 C34 H34 120.4 . . ?
C35 C34 C33 119.3(3) . . ?
C35 C34 H34 120.4 . . ?
C22 C21 H21 119.6 . . ?
C22 C21 C20 120.7(3) . . ?
C20 C21 H21 119.6 . . ?
C37 C36 C35 120.2(3) . . ?
C37 C36 H36 119.9 . . ?
C35 C36 H36 119.9 . . ?
C42 C41 H41 120.0 . . ?
C40 C41 C42 120.0(3) . . ?
C40 C41 H41 120.0 . . ?
C23 C22 C21 120.0(3) . . ?
C23 C22 H22 120.0 . . ?
C21 C22 H22 120.0 . . ?
C18 C13 H13 120.3 . . ?
C18 C13 C14 119.5(3) . . ?
C14 C13 H13 120.3 . . ?
C19 C20 H20 120.4 . . ?
C21 C20 C19 119.3(3) . . ?
C21 C20 H20 120.4 . . ?
C2 C3 C4 119.2(3) . . ?
C2 C3 H3 120.4 . . ?
C4 C3 H3 120.4 . . ?
N4 C30 H30 117.9 . . ?
N4 C30 C29 124.1(3) . . ?
C29 C30 H30 117.9 . . ?
C16 C15 H15 119.9 . . ?
C16 C15 C14 120.2(3) . . ?
C14 C15 H15 119.9 . . ?
C17 C16 H16 119.8 . . ?
C15 C16 C17 120.5(3) . . ?
C15 C16 H16 119.8 . . ?
C27 C28 H28 120.1 . . ?
C27 C28 C29 119.7(3) . . ?
C29 C28 H28 120.1 . . ?
C13 C14 H14 119.9 . . ?
C15 C14 C13 120.1(3) . . ?
C15 C14 H14 119.9 . . ?
C30 C29 C28 117.7(3) . . ?
C30 C29 H29 121.2 . . ?
C28 C29 H29 121.2 . . ?

loop_
_geom_bond_atom_site_label_1
_geom_bond_atom_site_label_2
_geom_bond_distance
_geom_bond_site_symmetry_2
_geom_bond_publ_flag
Cu1 P1 2.2354(7) . ?
Cu1 P2 2.2269(8) . ?
Cu1 N1 2.050(2) . ?
Cu1 N2 2.070(2) . ?
P1 C31 1.879(3) . ?
P1 C38 1.837(3) . ?
P1 C32 1.821(3) . ?
P2 C19 1.827(3) . ?
P2 C18 1.820(3) . ?
P2 C25 1.863(3) . ?
N1 C11 1.360(3) . ?
N1 C10 1.337(4) . ?
N3 C31 1.459(3) . ?
N3 C26 1.397(3) . ?
N3 C25 1.453(3) . ?
N2 C12 1.359(3) . ?
N2 C1 1.328(4) . ?
N4 C26 1.341(4) . ?
N4 C30 1.353(4) . ?
C11 C12 1.444(4) . ?
C11 C7 1.409(4) . ?
C31 H31A 0.9700 . ?
C31 H31B 0.9700 . ?
C2 H2 0.9300 . ?
C2 C1 1.400(4) . ?
C2 C3 1.371(5) . ?
C38 C43 1.395(4) . ?
C38 C39 1.398(4) . ?
C26 C27 1.398(4) . ?
C19 C24 1.400(4) . ?
C19 C20 1.395(4) . ?
C8 H8 0.9300 . ?
C8 C7 1.411(4) . ?
C8 C9 1.377(4) . ?
C12 C4 1.407(4) . ?
C43 H43 0.9300 . ?
C43 C42 1.399(4) . ?
C42 H42 0.9300 . ?
C42 C41 1.388(5) . ?
C6 H6 0.9300 . ?
C6 C7 1.441(4) . ?
C6 C5 1.348(4) . ?
C1 H1 0.9300 . ?
C4 C5 1.432(4) . ?
C4 C3 1.412(4) . ?
C37 H37 0.9300 . ?
C37 C32 1.402(4) . ?
C37 C36 1.386(4) . ?
C33 H33 0.9300 . ?
C33 C32 1.386(4) . ?
C33 C34 1.399(4) . ?
C24 H24 0.9300 . ?
C24 C23 1.388(4) . ?
C5 H5 0.9300 . ?
C39 H39 0.9300 . ?
C39 C40 1.394(4) . ?
C9 H9 0.9300 . ?
C9 C10 1.399(4) . ?
C23 H23 0.9300 . ?
C23 C22 1.385(5) . ?
C18 C17 1.380(4) . ?
C18 C13 1.402(4) . ?
C25 H25A 0.9700 . ?
C25 H25B 0.9700 . ?
C10 H10 0.9300 . ?
C40 H40 0.9300 . ?
C40 C41 1.382(5) . ?
C35 H35 0.9300 . ?
C35 C34 1.384(4) . ?
C35 C36 1.390(4) . ?
C17 H17 0.9300 . ?
C17 C16 1.404(4) . ?
C27 H27 0.9300 . ?
C27 C28 1.377(4) . ?
C34 H34 0.9300 . ?
C21 H21 0.9300 . ?
C21 C22 1.387(5) . ?
C21 C20 1.395(4) . ?
C36 H36 0.9300 . ?
C41 H41 0.9300 . ?
C22 H22 0.9300 . ?
C13 H13 0.9300 . ?
C13 C14 1.403(5) . ?
C20 H20 0.9300 . ?
C3 H3 0.9300 . ?
C30 H30 0.9300 . ?
C30 C29 1.372(5) . ?
C15 H15 0.9300 . ?
C15 C16 1.370(6) . ?
C15 C14 1.381(6) . ?
C16 H16 0.9300 . ?
C28 H28 0.9300 . ?
C28 C29 1.394(5) . ?
C14 H14 0.9300 . ?
C29 H29 0.9300 . ?

loop_
_geom_torsion_atom_site_label_1
_geom_torsion_atom_site_label_2
_geom_torsion_atom_site_label_3
_geom_torsion_atom_site_label_4
_geom_torsion
_geom_torsion_site_symmetry_1
_geom_torsion_site_symmetry_2
_geom_torsion_site_symmetry_3
_geom_torsion_site_symmetry_4
_geom_torsion_publ_flag
Cu1 P1 C31 N3 -47.71(19) . . . . ?
Cu1 P1 C38 C43 -55.6(2) . . . . ?
Cu1 P1 C38 C39 117.3(2) . . . . ?
Cu1 P1 C32 C37 167.3(2) . . . . ?
Cu1 P1 C32 C33 -15.1(3) . . . . ?
Cu1 P2 C19 C24 -31.4(2) . . . . ?
Cu1 P2 C19 C20 148.4(2) . . . . ?
Cu1 P2 C18 C17 134.8(2) . . . . ?
Cu1 P2 C18 C13 -43.3(3) . . . . ?
Cu1 P2 C25 N3 53.0(2) . . . . ?
Cu1 N1 C11 C12 5.3(3) . . . . ?
Cu1 N1 C11 C7 -174.1(2) . . . . ?
Cu1 N1 C10 C9 175.0(2) . . . . ?
Cu1 N2 C12 C11 -6.2(3) . . . . ?
Cu1 N2 C12 C4 173.9(2) . . . . ?
Cu1 N2 C1 C2 -174.7(2) . . . . ?
P1 C38 C43 C42 172.8(2) . . . . ?
P1 C38 C39 C40 -171.1(2) . . . . ?
P2 C19 C24 C23 -177.9(2) . . . . ?
P2 C19 C20 C21 178.9(3) . . . . ?
P2 C18 C17 C16 -177.9(2) . . . . ?
P2 C18 C13 C14 179.0(3) . . . . ?
N1 C11 C12 N2 0.7(4) . . . . ?
N1 C11 C12 C4 -179.4(2) . . . . ?
N1 C11 C7 C8 -2.1(4) . . . . ?
N1 C11 C7 C6 176.4(2) . . . . ?
N3 C26 C27 C28 -179.7(3) . . . . ?
N2 C12 C4 C5 -176.7(2) . . . . ?
N2 C12 C4 C3 1.8(4) . . . . ?
N4 C26 C27 C28 0.9(4) . . . . ?
N4 C30 C29 C28 0.2(5) . . . . ?
C11 N1 C10 C9 -0.3(4) . . . . ?
C11 C12 C4 C5 3.4(4) . . . . ?
C11 C12 C4 C3 -178.1(2) . . . . ?
C31 P1 C38 C43 61.3(2) . . . . ?
C31 P1 C38 C39 -125.8(2) . . . . ?
C31 P1 C32 C37 46.9(3) . . . . ?
C31 P1 C32 C33 -135.5(2) . . . . ?
C31 N3 C26 N4 1.7(4) . . . . ?
C31 N3 C26 C27 -177.7(2) . . . . ?
C31 N3 C25 P2 -87.3(2) . . . . ?
C38 P1 C31 N3 -171.63(18) . . . . ?
C38 P1 C32 C37 -60.0(3) . . . . ?
C38 P1 C32 C33 117.6(2) . . . . ?
C38 C43 C42 C41 -1.7(4) . . . . ?
C38 C39 C40 C41 -1.3(5) . . . . ?
C26 N3 C31 P1 -100.7(2) . . . . ?
C26 N3 C25 P2 97.5(3) . . . . ?
C26 N4 C30 C29 0.6(5) . . . . ?
C26 C27 C28 C29 0.0(5) . . . . ?
C19 P2 C18 C17 -93.1(3) . . . . ?
C19 P2 C18 C13 88.8(3) . . . . ?
C19 P2 C25 N3 -71.1(2) . . . . ?
C19 C24 C23 C22 -1.5(4) . . . . ?
C8 C9 C10 N1 -1.1(4) . . . . ?
C12 N2 C1 C2 2.3(4) . . . . ?
C12 C11 C7 C8 178.4(2) . . . . ?
C12 C11 C7 C6 -3.1(4) . . . . ?
C12 C4 C5 C6 -3.9(4) . . . . ?
C12 C4 C3 C2 1.5(4) . . . . ?
C43 C38 C39 C40 1.8(4) . . . . ?
C43 C42 C41 C40 2.2(5) . . . . ?
C1 N2 C12 C11 176.2(2) . . . . ?
C1 N2 C12 C4 -3.6(4) . . . . ?
C1 C2 C3 C4 -2.8(5) . . . . ?
C7 C11 C12 N2 -179.8(2) . . . . ?
C7 C11 C12 C4 0.1(4) . . . . ?
C7 C8 C9 C10 0.9(4) . . . . ?
C7 C6 C5 C4 0.8(4) . . . . ?
C24 C19 C20 C21 -1.3(4) . . . . ?
C24 C23 C22 C21 -0.2(5) . . . . ?
C5 C6 C7 C11 2.7(4) . . . . ?
C5 C6 C7 C8 -178.9(3) . . . . ?
C5 C4 C3 C2 179.9(3) . . . . ?
C39 C38 C43 C42 -0.3(4) . . . . ?
C39 C40 C41 C42 -0.8(5) . . . . ?
C9 C8 C7 C11 0.6(4) . . . . ?
C9 C8 C7 C6 -177.9(3) . . . . ?
C18 P2 C19 C24 -164.6(2) . . . . ?
C18 P2 C19 C20 15.2(3) . . . . ?
C18 P2 C25 N3 178.34(19) . . . . ?
C18 C17 C16 C15 -0.4(5) . . . . ?
C18 C13 C14 C15 -1.5(5) . . . . ?
C32 P1 C31 N3 81.4(2) . . . . ?
C32 P1 C38 C43 169.6(2) . . . . ?
C32 P1 C38 C39 -17.5(3) . . . . ?
C32 C37 C36 C35 0.1(5) . . . . ?
C32 C33 C34 C35 1.0(4) . . . . ?
C25 P2 C19 C24 86.4(2) . . . . ?
C25 P2 C19 C20 -93.8(3) . . . . ?
C25 P2 C18 C17 17.3(3) . . . . ?
C25 P2 C18 C13 -160.8(2) . . . . ?
C25 N3 C31 P1 84.1(3) . . . . ?
C25 N3 C26 N4 176.7(2) . . . . ?
C25 N3 C26 C27 -2.7(4) . . . . ?
C10 N1 C11 C12 -178.5(2) . . . . ?
C10 N1 C11 C7 2.0(4) . . . . ?
C17 C18 C13 C14 0.8(5) . . . . ?
C27 C28 C29 C30 -0.5(5) . . . . ?
C34 C33 C32 P1 -178.8(2) . . . . ?
C34 C33 C32 C37 -1.2(4) . . . . ?
C34 C35 C36 C37 -0.4(5) . . . . ?
C36 C37 C32 P1 178.3(3) . . . . ?
C36 C37 C32 C33 0.7(5) . . . . ?
C36 C35 C34 C33 -0.1(5) . . . . ?
C22 C21 C20 C19 -0.4(5) . . . . ?
C13 C18 C17 C16 0.1(5) . . . . ?
C20 C19 C24 C23 2.3(4) . . . . ?
C20 C21 C22 C23 1.2(5) . . . . ?
C3 C2 C1 N2 0.9(5) . . . . ?
C3 C4 C5 C6 177.7(3) . . . . ?
C30 N4 C26 N3 179.4(3) . . . . ?
C30 N4 C26 C27 -1.1(4) . . . . ?
C16 C15 C14 C13 1.2(5) . . . . ?
C14 C15 C16 C17 -0.3(5) . . . . ?
